data_4034984
loop_
_publ_author_name
'Lei, Xue'
'Zheng, Lei'
'Zhang, Chuanxin'
'Shi, Xiaodong'
'Chen, Yunfeng'

_publ_section_title
;
 Allylic C-S Bond Construction through Metal-Free Direct Nitroalkene
 Sulfonation.
;
_journal_issue 4
_journal_name_full 'The Journal of organic chemistry'
_journal_page_first 1772
_journal_page_last 1778
_journal_paper_doi 10.1021/acs.joc.7b02595
_journal_volume 83
_journal_year 2018
_chemical_formula_sum 'C13 H15 N O4 S'
_chemical_formula_weight 281.32
_space_group_crystal_system monoclinic
_space_group_IT_number 14
_space_group_name_Hall '-P 2yn'
_space_group_name_H-M_alt 'P 1 21/n 1'
_atom_sites_solution_hydrogens geom
_audit_creation_method SHELXL-2014/7
_cell_angle_alpha 90
_cell_angle_beta 105.690(3)
_cell_angle_gamma 90
_cell_formula_units_Z 4
_cell_length_a 8.2267(15)
_cell_length_b 12.296(2)
_cell_length_c 13.654(3)
_cell_measurement_reflns_used 1712
_cell_measurement_temperature 296(2)
_cell_measurement_theta_max 25.92
_cell_measurement_theta_min 3.06
_cell_volume 1329.7(4)
_computing_cell_refinement 'Bruker SAINT'
_computing_data_collection 'Bruker APEX2'
_computing_data_reduction 'Bruker SAINT'
_computing_molecular_graphics 'Bruker SHELXTL'
_computing_publication_material 'Bruker SHELXTL'
_computing_structure_refinement 'SHELXL-2014/7 (Sheldrick, 2014)'
_computing_structure_solution 'SHELXS-97 (Sheldrick, 2008)'
_diffrn_ambient_temperature 296(2)
_diffrn_measured_fraction_theta_full 0.996
_diffrn_measured_fraction_theta_max 0.996
_diffrn_measurement_device_type 'Bruker APEX-II CCD'
_diffrn_measurement_method '\f and \w scans'
_diffrn_radiation_type MoK\a
_diffrn_radiation_wavelength 0.71073
_diffrn_reflns_av_R_equivalents 0.0497
_diffrn_reflns_av_unetI/netI 0.0514
_diffrn_reflns_Laue_measured_fraction_full 0.996
_diffrn_reflns_Laue_measured_fraction_max 0.996
_diffrn_reflns_limit_h_max 10
_diffrn_reflns_limit_h_min -10
_diffrn_reflns_limit_k_max 16
_diffrn_reflns_limit_k_min -13
_diffrn_reflns_limit_l_max 18
_diffrn_reflns_limit_l_min -18
_diffrn_reflns_number 11535
_diffrn_reflns_point_group_measured_fraction_full 0.996
_diffrn_reflns_point_group_measured_fraction_max 0.996
_diffrn_reflns_theta_full 25.242
_diffrn_reflns_theta_max 27.994
_diffrn_reflns_theta_min 2.268
_exptl_absorpt_coefficient_mu 0.253
_exptl_absorpt_correction_type none
_exptl_crystal_colour colorless
_exptl_crystal_density_diffrn 1.405
_exptl_crystal_description strip
_exptl_crystal_F_000 592
_exptl_crystal_size_max 0.230
_exptl_crystal_size_mid 0.100
_exptl_crystal_size_min 0.100
_refine_diff_density_max 0.288
_refine_diff_density_min -0.284
_refine_diff_density_rms 0.048
_refine_ls_extinction_method none
_refine_ls_goodness_of_fit_ref 1.165
_refine_ls_hydrogen_treatment constr
_refine_ls_matrix_type full
_refine_ls_number_parameters 172
_refine_ls_number_reflns 3206
_refine_ls_number_restraints 0
_refine_ls_restrained_S_all 1.165
_refine_ls_R_factor_all 0.0768
_refine_ls_R_factor_gt 0.0456
_refine_ls_shift/su_max 0.001
_refine_ls_shift/su_mean 0.000
_refine_ls_structure_factor_coef Fsqd
_refine_ls_weighting_details 'w=1/[\s^2^(Fo^2^)+(0.0443P)^2^] where P=(Fo^2^+2Fc^2^)/3'
_refine_ls_weighting_scheme calc
_refine_ls_wR_factor_gt 0.1060
_refine_ls_wR_factor_ref 0.1195
_reflns_Friedel_coverage 0.000
_reflns_number_gt 2140
_reflns_number_total 3206
_reflns_threshold_expression 'I > 2\s(I)'
_cod_data_source_file jo7b02595_si_002.cif
_cod_data_source_block mo_170605d_0m
_cod_original_sg_symbol_H-M 'P 21/n'
_cod_database_code 4034984
_shelx_shelxl_version_number 2014/7
_shelx_space_group_comment
; 
The symmetry employed for this shelxl refinement is uniquely defined 
by the following loop, which should always be used as a source of 
symmetry information in preference to the above space-group names. 
They are only intended as comments. 
;
_shelx_estimated_absorpt_t_min 0.944
_shelx_estimated_absorpt_t_max 0.975

loop_
_space_group_symop_operation_xyz
'x, y, z'
'-x+1/2, y+1/2, -z+1/2'
'-x, -y, -z'
'x-1/2, -y-1/2, z-1/2'

loop_
_atom_site_label
_atom_site_type_symbol
_atom_site_fract_x
_atom_site_fract_y
_atom_site_fract_z
_atom_site_U_iso_or_equiv
_atom_site_adp_type
_atom_site_occupancy
_atom_site_site_symmetry_order
_atom_site_calc_flag
_atom_site_refinement_flags_posn
_atom_site_refinement_flags_adp
C1 C 0.7317(2) 0.39260(17) 0.69078(15) 0.0335(5) Uani 1 1 d . .
C2 C 0.6887(3) 0.3470(2) 0.59502(17) 0.0485(6) Uani 1 1 d . .
H2 H 0.7723 0.3287 0.5637 0.058 Uiso 1 1 calc R U
C3 C 0.5214(3) 0.3286(2) 0.54591(19) 0.0584(7) Uani 1 1 d . .
H3 H 0.4916 0.2976 0.4814 0.070 Uiso 1 1 calc R U
C4 C 0.3988(3) 0.3562(2) 0.59244(19) 0.0521(6) Uani 1 1 d . .
H4 H 0.2858 0.3446 0.5587 0.063 Uiso 1 1 calc R U
C5 C 0.4408(3) 0.4006(2) 0.68764(18) 0.0496(6) Uani 1 1 d . .
H5 H 0.3565 0.4181 0.7187 0.060 Uiso 1 1 calc R U
C6 C 0.6073(3) 0.41948(19) 0.73778(17) 0.0430(5) Uani 1 1 d . .
H6 H 0.6362 0.4500 0.8025 0.052 Uiso 1 1 calc R U
C7 C 0.9745(3) 0.55674(18) 0.76970(16) 0.0388(5) Uani 1 1 d . .
H7 H 0.9005 0.5830 0.8101 0.047 Uiso 1 1 calc R U
C8 C 0.9236(3) 0.6161(2) 0.66744(18) 0.0522(6) Uani 1 1 d . .
H8A H 0.8216 0.5832 0.6249 0.063 Uiso 1 1 calc R U
H8B H 0.8983 0.6913 0.6788 0.063 Uiso 1 1 calc R U
C9 C 1.0598(3) 0.6127(2) 0.61181(18) 0.0595(7) Uani 1 1 d . .
H9A H 1.0782 0.5380 0.5947 0.071 Uiso 1 1 calc R U
H9B H 1.0225 0.6535 0.5489 0.071 Uiso 1 1 calc R U
C10 C 1.2231(3) 0.6600(2) 0.67550(18) 0.0559(7) Uani 1 1 d . .
H10A H 1.3149 0.6349 0.6492 0.067 Uiso 1 1 calc R U
H10B H 1.2181 0.7386 0.6696 0.067 Uiso 1 1 calc R U
C11 C 1.2597(3) 0.6296(2) 0.78513(17) 0.0467(6) Uani 1 1 d . .
H11 H 1.3667 0.6459 0.8264 0.056 Uiso 1 1 calc R U
C12 C 1.1535(3) 0.58146(17) 0.82883(16) 0.0373(5) Uani 1 1 d . .
C13 C 1.2051(3) 0.56110(18) 0.94142(16) 0.0436(6) Uani 1 1 d . .
H13A H 1.2807 0.6189 0.9741 0.052 Uiso 1 1 calc R U
H13B H 1.1053 0.5649 0.9662 0.052 Uiso 1 1 calc R U
N1 N 1.2906(2) 0.45414(17) 0.97300(14) 0.0444(5) Uani 1 1 d . .
O1 O 0.97237(19) 0.36855(13) 0.85747(12) 0.0507(4) Uani 1 1 d . .
O2 O 1.04535(18) 0.36988(14) 0.69342(12) 0.0501(4) Uani 1 1 d . .
O3 O 1.2734(3) 0.41262(15) 1.05047(13) 0.0675(5) Uani 1 1 d . .
O4 O 1.3812(2) 0.41700(14) 0.92350(13) 0.0570(5) Uani 1 1 d . .
S1 S 0.94515(6) 0.41168(5) 0.75623(4) 0.03641(17) Uani 1 1 d . .

loop_
_atom_site_aniso_label
_atom_site_aniso_U_11
_atom_site_aniso_U_22
_atom_site_aniso_U_33
_atom_site_aniso_U_23
_atom_site_aniso_U_13
_atom_site_aniso_U_12
C1 0.0293(10) 0.0389(12) 0.0326(10) 0.0010(9) 0.0088(8) -0.0016(9)
C2 0.0411(13) 0.0645(17) 0.0428(13) -0.0150(12) 0.0161(11) -0.0070(12)
C3 0.0523(15) 0.079(2) 0.0414(13) -0.0188(13) 0.0077(12) -0.0109(14)
C4 0.0308(12) 0.0679(18) 0.0522(15) 0.0010(13) 0.0019(10) -0.0085(11)
C5 0.0292(12) 0.0706(18) 0.0511(14) -0.0022(13) 0.0144(10) -0.0024(11)
C6 0.0353(12) 0.0601(15) 0.0351(11) -0.0060(10) 0.0117(9) -0.0025(11)
C7 0.0334(11) 0.0412(13) 0.0404(12) 0.0013(9) 0.0073(9) 0.0032(9)
C8 0.0456(14) 0.0521(15) 0.0503(14) 0.0140(12) -0.0019(11) -0.0020(12)
C9 0.0657(17) 0.0705(18) 0.0381(13) 0.0166(12) 0.0068(12) -0.0136(14)
C10 0.0555(15) 0.0620(17) 0.0498(15) 0.0121(12) 0.0137(12) -0.0135(13)
C11 0.0407(13) 0.0491(14) 0.0464(13) 0.0035(11) 0.0051(10) -0.0084(11)
C12 0.0377(12) 0.0370(12) 0.0360(11) -0.0031(9) 0.0079(9) -0.0005(10)
C13 0.0479(13) 0.0456(14) 0.0361(12) -0.0069(10) 0.0096(10) 0.0016(11)
N1 0.0426(11) 0.0525(12) 0.0326(10) -0.0053(9) 0.0006(8) -0.0060(9)
O1 0.0454(9) 0.0556(10) 0.0445(9) 0.0158(8) 0.0010(7) -0.0035(8)
O2 0.0334(8) 0.0565(11) 0.0645(11) -0.0122(8) 0.0201(8) 0.0034(7)
O3 0.0865(14) 0.0723(13) 0.0409(10) 0.0143(9) 0.0125(10) -0.0038(10)
O4 0.0509(10) 0.0657(12) 0.0509(10) -0.0086(9) 0.0075(8) 0.0089(9)
S1 0.0272(3) 0.0415(3) 0.0396(3) 0.0024(2) 0.0075(2) -0.0002(2)

loop_
_atom_type_symbol
_atom_type_description
_atom_type_scat_dispersion_real
_atom_type_scat_dispersion_imag
_atom_type_scat_source
C C 0.0033 0.0016 'International Tables Vol C Tables 4.2.6.8 and 6.1.1.4'
H H 0.0000 0.0000 'International Tables Vol C Tables 4.2.6.8 and 6.1.1.4'
N N 0.0061 0.0033 'International Tables Vol C Tables 4.2.6.8 and 6.1.1.4'
O O 0.0106 0.0060 'International Tables Vol C Tables 4.2.6.8 and 6.1.1.4'
S S 0.1246 0.1234 'International Tables Vol C Tables 4.2.6.8 and 6.1.1.4'

loop_
_geom_angle_atom_site_label_1
_geom_angle_atom_site_label_2
_geom_angle_atom_site_label_3
_geom_angle
C2 C1 C6 120.3(2)
C2 C1 S1 120.07(16)
C6 C1 S1 119.59(16)
C3 C2 C1 119.7(2)
C3 C2 H2 120.2
C1 C2 H2 120.2
C4 C3 C2 119.8(2)
C4 C3 H3 120.1
C2 C3 H3 120.1
C5 C4 C3 120.8(2)
C5 C4 H4 119.6
C3 C4 H4 119.6
C4 C5 C6 120.2(2)
C4 C5 H5 119.9
C6 C5 H5 119.9
C5 C6 C1 119.3(2)
C5 C6 H6 120.3
C1 C6 H6 120.3
C12 C7 C8 112.30(18)
C12 C7 S1 109.81(15)
C8 C7 S1 112.50(16)
C12 C7 H7 107.3
C8 C7 H7 107.3
S1 C7 H7 107.3
C9 C8 C7 112.8(2)
C9 C8 H8A 109.0
C7 C8 H8A 109.0
C9 C8 H8B 109.0
C7 C8 H8B 109.0
H8A C8 H8B 107.8
C10 C9 C8 111.4(2)
C10 C9 H9A 109.3
C8 C9 H9A 109.3
C10 C9 H9B 109.3
C8 C9 H9B 109.3
H9A C9 H9B 108.0
C11 C10 C9 112.91(19)
C11 C10 H10A 109.0
C9 C10 H10A 109.0
C11 C10 H10B 109.0
C9 C10 H10B 109.0
H10A C10 H10B 107.8
C12 C11 C10 125.8(2)
C12 C11 H11 117.1
C10 C11 H11 117.1
C11 C12 C13 119.9(2)
C11 C12 C7 121.16(19)
C13 C12 C7 118.66(18)
N1 C13 C12 114.93(17)
N1 C13 H13A 108.5
C12 C13 H13A 108.5
N1 C13 H13B 108.5
C12 C13 H13B 108.5
H13A C13 H13B 107.5
O3 N1 O4 123.8(2)
O3 N1 C13 117.54(19)
O4 N1 C13 118.54(18)
O2 S1 O1 118.43(10)
O2 S1 C1 107.74(10)
O1 S1 C1 108.27(10)
O2 S1 C7 109.41(10)
O1 S1 C7 106.53(10)
C1 S1 C7 105.77(10)

loop_
_geom_bond_atom_site_label_1
_geom_bond_atom_site_label_2
_geom_bond_distance
C1 C2 1.378(3)
C1 C6 1.386(3)
C1 S1 1.758(2)
C2 C3 1.377(3)
C2 H2 0.9300
C3 C4 1.372(3)
C3 H3 0.9300
C4 C5 1.365(3)
C4 H4 0.9300
C5 C6 1.376(3)
C5 H5 0.9300
C6 H6 0.9300
C7 C12 1.507(3)
C7 C8 1.530(3)
C7 S1 1.803(2)
C7 H7 0.9800
C8 C9 1.515(3)
C8 H8A 0.9700
C8 H8B 0.9700
C9 C10 1.506(3)
C9 H9A 0.9700
C9 H9B 0.9700
C10 C11 1.492(3)
C10 H10A 0.9700
C10 H10B 0.9700
C11 C12 1.323(3)
C11 H11 0.9300
C12 C13 1.501(3)
C13 N1 1.499(3)
C13 H13A 0.9700
C13 H13B 0.9700
N1 O3 1.217(2)
N1 O4 1.222(2)
O1 S1 1.4405(16)
O2 S1 1.4357(15)

loop_
_geom_hbond_atom_site_label_D
_geom_hbond_atom_site_label_H
_geom_hbond_atom_site_label_A
_geom_hbond_distance_DH
_geom_hbond_distance_HA
_geom_hbond_distance_DA
_geom_hbond_angle_DHA
_geom_hbond_site_symmetry_A
C6 H6 O3 0.93 2.57 3.471(3) 162.0 3_767
C6 H6 O3 0.93 2.57 3.471(3) 162.0 3_767
C6 H6 O3 0.93 2.57 3.471(3) 162.0 3_767
C6 H6 O3 0.93 2.57 3.471(3) 162.0 3_767
C6 H6 O3 0.93 2.57 3.471(3) 162.0 3_767
C6 H6 O3 0.93 2.57 3.471(3) 162.0 3_767
C6 H6 O3 0.93 2.57 3.471(3) 162.0 3_767
C6 H6 O3 0.93 2.57 3.471(3) 162.0 3_767
C6 H6 O3 0.93 2.57 3.471(3) 162.0 3_767
C6 H6 O3 0.93 2.57 3.471(3) 162.0 3_767

loop_
_geom_torsion_atom_site_label_1
_geom_torsion_atom_site_label_2
_geom_torsion_atom_site_label_3
_geom_torsion_atom_site_label_4
_geom_torsion
C6 C1 C2 C3 0.3(4)
S1 C1 C2 C3 177.6(2)
C1 C2 C3 C4 0.3(4)
C2 C3 C4 C5 -0.8(4)
C3 C4 C5 C6 0.8(4)
C4 C5 C6 C1 -0.3(4)
C2 C1 C6 C5 -0.3(3)
S1 C1 C6 C5 -177.60(18)
C12 C7 C8 C9 43.2(3)
S1 C7 C8 C9 -81.3(2)
C7 C8 C9 C10 -57.1(3)
C8 C9 C10 C11 39.4(3)
C9 C10 C11 C12 -10.3(4)
C10 C11 C12 C13 -176.7(2)
C10 C11 C12 C7 -3.1(4)
C8 C7 C12 C11 -13.5(3)
S1 C7 C12 C11 112.5(2)
C8 C7 C12 C13 160.22(19)
S1 C7 C12 C13 -73.8(2)
C11 C12 C13 N1 -89.7(3)
C7 C12 C13 N1 96.5(2)
C12 C13 N1 O3 -150.3(2)
C12 C13 N1 O4 34.1(3)
C2 C1 S1 O2 -1.6(2)
C6 C1 S1 O2 175.70(17)
C2 C1 S1 O1 -130.82(19)
C6 C1 S1 O1 46.5(2)
C2 C1 S1 C7 115.3(2)
C6 C1 S1 C7 -67.36(19)
C12 C7 S1 O2 -66.33(16)
C8 C7 S1 O2 59.53(18)
C12 C7 S1 O1 62.81(16)
C8 C7 S1 O1 -171.34(15)
C12 C7 S1 C1 177.87(14)
C8 C7 S1 C1 -56.28(18)
